data_4343425
loop_
_publ_author_name
'Ghosh, Pradip'
'Mandal, Sutanuva'
'Chatterjee, Ipsita'
'Mondal, Tapan Kumar'
'Goswami, Sreebrata'

_publ_section_title
;
 Comparison of Redox Activity between 2-Aminothioether and
 2-Aminothiophenol: Redox-Induced Dimerization of 2-Aminothioether via C-C
 Coupling.
;
_journal_issue 13
_journal_name_full 'Inorganic chemistry'
_journal_page_first 6235
_journal_page_last 6244
_journal_paper_doi 10.1021/acs.inorgchem.5b00457
_journal_volume 54
_journal_year 2015
_chemical_formula_sum 'C29 H25 F6 N P2 Ru S'
_chemical_formula_weight 696.57
_chemical_name_systematic
;
 ?
;
_space_group_IT_number 14
_symmetry_cell_setting monoclinic
_symmetry_space_group_name_Hall '-P 2yn'
_symmetry_space_group_name_H-M 'P 1 21/n 1'
_atom_sites_solution_hydrogens geom
_atom_sites_solution_primary direct
_atom_sites_solution_secondary difmap
_audit_creation_method SHELXL-97
_cell_angle_alpha 90.000(5)
_cell_angle_beta 101.537(5)
_cell_angle_gamma 90.000(5)
_cell_formula_units_Z 4
_cell_length_a 9.373(5)
_cell_length_b 18.972(5)
_cell_length_c 15.682(5)
_cell_measurement_temperature 293(2)
_cell_volume 2732.3(18)
_computing_cell_refinement 'Bruker APEX-2'
_computing_data_collection 'Bruker APEX-2'
_computing_data_reduction 'Bruker SHELXTL'
_computing_molecular_graphics 'Bruker SHELXTL'
_computing_publication_material 'Bruker SHELXTL'
_computing_structure_refinement 'SHELXL-97 (Sheldrick, 1997)'
_computing_structure_solution 'SHELXS-97 (Sheldrick, 1990)'
_diffrn_ambient_temperature 293(2)
_diffrn_measured_fraction_theta_full 0.977
_diffrn_measured_fraction_theta_max 0.977
_diffrn_measurement_device_type 'Bruker APEX-2 CCD area detector'
_diffrn_measurement_method '/w scans'
_diffrn_radiation_monochromator graphite
_diffrn_radiation_source 'fine-focus sealed tube'
_diffrn_radiation_type MoK\a
_diffrn_radiation_wavelength 0.71073
_diffrn_reflns_av_R_equivalents 0.0625
_diffrn_reflns_av_sigmaI/netI 0.0611
_diffrn_reflns_limit_h_max 12
_diffrn_reflns_limit_h_min -12
_diffrn_reflns_limit_k_max 23
_diffrn_reflns_limit_k_min -24
_diffrn_reflns_limit_l_max 19
_diffrn_reflns_limit_l_min -20
_diffrn_reflns_number 21387
_diffrn_reflns_theta_full 27.50
_diffrn_reflns_theta_max 27.50
_diffrn_reflns_theta_min 1.71
_exptl_absorpt_coefficient_mu 0.830
_exptl_absorpt_correction_T_max 0.936
_exptl_absorpt_correction_T_min 0.896
_exptl_absorpt_correction_type empirical
_exptl_absorpt_process_details SADABS
_exptl_crystal_colour brown
_exptl_crystal_density_diffrn 1.693
_exptl_crystal_density_method 'not measured'
_exptl_crystal_description palate
_exptl_crystal_F_000 1400
_exptl_crystal_size_max 0.15
_exptl_crystal_size_mid 0.11
_exptl_crystal_size_min 0.08
_refine_diff_density_max 1.214
_refine_diff_density_min -1.819
_refine_diff_density_rms 0.124
_refine_ls_extinction_method none
_refine_ls_goodness_of_fit_ref 1.033
_refine_ls_hydrogen_treatment mixed
_refine_ls_matrix_type full
_refine_ls_number_parameters 365
_refine_ls_number_reflns 6136
_refine_ls_number_restraints 0
_refine_ls_restrained_S_all 1.033
_refine_ls_R_factor_all 0.0698
_refine_ls_R_factor_gt 0.0544
_refine_ls_shift/su_max 0.002
_refine_ls_shift/su_mean 0.000
_refine_ls_structure_factor_coef Fsqd
_refine_ls_weighting_details 'calc w=1/[\s^2^(Fo^2^)+(0.0530P)^2^+6.9087P] where P=(Fo^2^+2Fc^2^)/3'
_refine_ls_weighting_scheme calc
_refine_ls_wR_factor_gt 0.1163
_refine_ls_wR_factor_ref 0.1246
_reflns_number_gt 4903
_reflns_number_total 6136
_reflns_threshold_expression >2sigma(I)
_cod_data_source_file ic5b00457_si_002.cif
_cod_data_source_block '[2]PF6'
_cod_depositor_comments
;
The following automatic conversions were performed:

'_symmetry_cell_setting' value 'Monoclinic' changed to 'monoclinic'
according to
/usr/data/users/saulius/crontab/automatic-downloads/rss-feeds/ACS/lib/dictionaries/cif_core.dic
dictionary named 'cif_core.dic' version 2.4.2 from 2011-04-26.

'_exptl_absorpt_correction_type' value 'EMPIRICAL' changed to
'empirical' according to
/usr/data/users/saulius/crontab/automatic-downloads/rss-feeds/ACS/lib/dictionaries/cif_core.dic
dictionary named 'cif_core.dic' version 2.4.2 from 2011-04-26.

Automatic conversion script
Id: cif_fix_values 3271 2015-04-21 07:52:19Z andrius 

 Adding full bibliography for 4343424--4343425.cif.
;
_cod_original_sg_symbol_H-M P21/n
_cod_database_code 4343425

loop_
_symmetry_equiv_pos_as_xyz
'x, y, z'
'-x+1/2, y+1/2, -z+1/2'
'-x, -y, -z'
'x-1/2, -y-1/2, z-1/2'

loop_
_atom_site_label
_atom_site_type_symbol
_atom_site_fract_x
_atom_site_fract_y
_atom_site_fract_z
_atom_site_U_iso_or_equiv
_atom_site_adp_type
_atom_site_occupancy
_atom_site_symmetry_multiplicity
_atom_site_calc_flag
_atom_site_refinement_flags
Ru1 Ru 1.16635(3) 0.176037(15) 0.32974(2) 0.01679(10) Uani 1 1 d .
P1 P 0.92533(10) 0.14663(5) 0.27014(7) 0.0170(2) Uani 1 1 d .
P2 P 1.19908(12) 0.36327(6) 0.10345(7) 0.0254(2) Uani 1 1 d .
S1 S 1.11771(11) 0.19522(5) 0.46341(7) 0.0219(2) Uani 1 1 d .
F2 F 1.2736(3) 0.29952(15) 0.1612(2) 0.0437(7) Uani 1 1 d .
F4 F 1.0654(4) 0.3575(2) 0.1520(2) 0.0667(11) Uani 1 1 d .
F3 F 1.1181(4) 0.30947(16) 0.0326(2) 0.0506(8) Uani 1 1 d .
F5 F 1.1191(4) 0.42614(16) 0.0470(2) 0.0554(9) Uani 1 1 d .
F6 F 1.2810(5) 0.41532(19) 0.1742(2) 0.0845(14) Uani 1 1 d .
N1 N 1.1203(3) 0.27732(17) 0.3180(2) 0.0187(7) Uani 1 1 d .
C18 C 0.7960(4) 0.21670(19) 0.2785(3) 0.0196(8) Uani 1 1 d .
C25 C 0.9351(4) 0.0265(2) 0.3744(3) 0.0208(8) Uani 1 1 d .
H25 H 1.0353 0.0333 0.3884 0.025 Uiso 1 1 calc R
F1 F 1.3296(4) 0.3654(2) 0.0544(3) 0.0709(11) Uani 1 1 d .
C6 C 1.0566(4) 0.2793(2) 0.4554(3) 0.0209(8) Uani 1 1 d .
C22 C 0.6709(4) 0.2822(2) 0.3718(3) 0.0253(9) Uani 1 1 d .
H22 H 0.6505 0.2899 0.4267 0.030 Uiso 1 1 calc R
C24 C 0.8480(4) 0.07322(19) 0.3189(3) 0.0187(8) Uani 1 1 d .
C9 C 1.2558(4) 0.1337(2) 0.2194(3) 0.0270(9) Uani 1 1 d .
H9 H 1.2159 0.1436 0.1614 0.032 Uiso 1 1 calc R
C19 C 0.7362(4) 0.2613(2) 0.2098(3) 0.0226(8) Uani 1 1 d .
H19 H 0.7590 0.2549 0.1552 0.027 Uiso 1 1 calc R
C12 C 0.9003(4) 0.1237(2) 0.1553(3) 0.0215(8) Uani 1 1 d .
C4 C 0.9549(5) 0.3832(2) 0.5054(3) 0.0339(11) Uani 1 1 d .
H4 H 0.9193 0.4074 0.5483 0.041 Uiso 1 1 calc R
C28 C 0.6377(4) 0.0051(2) 0.3328(3) 0.0273(10) Uani 1 1 d .
H28 H 0.5376 -0.0023 0.3189 0.033 Uiso 1 1 calc R
C11 C 1.3944(4) 0.1399(2) 0.3578(3) 0.0244(9) Uani 1 1 d .
H11 H 1.4611 0.1555 0.4062 0.029 Uiso 1 1 calc R
C26 C 0.8730(5) -0.0303(2) 0.4089(3) 0.0241(9) Uani 1 1 d .
H26 H 0.9318 -0.0615 0.4461 0.029 Uiso 1 1 calc R
C10 C 1.3642(4) 0.1726(2) 0.2747(3) 0.0259(9) Uani 1 1 d .
H10 H 1.4088 0.2131 0.2594 0.031 Uiso 1 1 calc R
C29 C 0.6979(4) 0.0615(2) 0.2976(3) 0.0247(9) Uani 1 1 d .
H29 H 0.6385 0.0918 0.2595 0.030 Uiso 1 1 calc R
C27 C 0.7253(5) -0.0407(2) 0.3887(3) 0.0255(9) Uani 1 1 d .
H27 H 0.6841 -0.0787 0.4125 0.031 Uiso 1 1 calc R
C23 C 0.7604(4) 0.2271(2) 0.3588(3) 0.0222(9) Uani 1 1 d .
H23 H 0.7969 0.1967 0.4045 0.027 Uiso 1 1 calc R
C20 C 0.6435(5) 0.3146(2) 0.2228(3) 0.0291(10) Uani 1 1 d .
H20 H 0.6018 0.3433 0.1764 0.035 Uiso 1 1 calc R
C17 C 0.9300(4) 0.1735(2) 0.0959(3) 0.0256(9) Uani 1 1 d .
H17 H 0.9636 0.2180 0.1152 0.031 Uiso 1 1 calc R
C7 C 1.3046(4) 0.0792(2) 0.3538(3) 0.0266(9) Uani 1 1 d .
H7 H 1.3027 0.0475 0.3988 0.032 Uiso 1 1 calc R
C13 C 0.8579(4) 0.0567(2) 0.1260(3) 0.0279(9) Uani 1 1 d .
H13 H 0.8388 0.0227 0.1649 0.034 Uiso 1 1 calc R
C3 C 0.9614(5) 0.4174(2) 0.4267(3) 0.0297(10) Uani 1 1 d .
H3 H 0.9292 0.4637 0.4184 0.036 Uiso 1 1 calc R
C2 C 1.0133(5) 0.3844(2) 0.3629(3) 0.0267(9) Uani 1 1 d .
H2 H 1.0159 0.4077 0.3110 0.032 Uiso 1 1 calc R
C5 C 0.9999(5) 0.3152(2) 0.5199(3) 0.0293(10) Uani 1 1 d .
H5 H 0.9932 0.2927 0.5717 0.035 Uiso 1 1 calc R
C8 C 1.2188(4) 0.0759(2) 0.2690(3) 0.0275(10) Uani 1 1 d .
H8 H 1.1493 0.0417 0.2488 0.033 Uiso 1 1 calc R
C16 C 0.9102(5) 0.1573(3) 0.0090(3) 0.0320(10) Uani 1 1 d .
H16 H 0.9253 0.1916 -0.0306 0.038 Uiso 1 1 calc R
C14 C 0.8441(5) 0.0402(3) 0.0388(3) 0.0389(12) Uani 1 1 d .
H14 H 0.8184 -0.0053 0.0196 0.047 Uiso 1 1 calc R
C1 C 1.0640(4) 0.31378(19) 0.3757(3) 0.0205(8) Uani 1 1 d .
C15 C 0.8681(5) 0.0906(3) -0.0198(3) 0.0382(12) Uani 1 1 d .
H15 H 0.8559 0.0796 -0.0786 0.046 Uiso 1 1 calc R
C21 C 0.6116(5) 0.3260(2) 0.3035(3) 0.0298(10) Uani 1 1 d .
H21 H 0.5506 0.3628 0.3120 0.036 Uiso 1 1 calc R
H1' H 1.133(5) 0.300(2) 0.272(3) 0.024(12) Uiso 1 1 d .

loop_
_atom_site_aniso_label
_atom_site_aniso_U_11
_atom_site_aniso_U_22
_atom_site_aniso_U_33
_atom_site_aniso_U_23
_atom_site_aniso_U_13
_atom_site_aniso_U_12
Ru1 0.01511(16) 0.01633(16) 0.01836(18) 0.00154(12) 0.00194(11) 0.00036(10)
P1 0.0157(4) 0.0173(5) 0.0173(5) 0.0008(4) 0.0020(4) 0.0004(3)
P2 0.0331(6) 0.0233(5) 0.0194(6) 0.0019(4) 0.0041(5) -0.0007(4)
S1 0.0240(5) 0.0219(5) 0.0188(5) 0.0042(4) 0.0017(4) 0.0021(4)
F2 0.0418(16) 0.0431(16) 0.0438(18) 0.0144(14) 0.0024(13) 0.0152(13)
F4 0.058(2) 0.104(3) 0.047(2) 0.036(2) 0.0315(17) 0.043(2)
F3 0.062(2) 0.0407(16) 0.0418(18) -0.0086(14) -0.0075(15) -0.0056(14)
F5 0.086(2) 0.0348(16) 0.0400(18) 0.0147(14) -0.0002(17) 0.0090(15)
F6 0.135(4) 0.046(2) 0.052(2) -0.0182(17) -0.032(2) -0.008(2)
N1 0.0195(16) 0.0201(16) 0.0161(18) 0.0023(13) 0.0026(13) -0.0018(12)
C18 0.0149(17) 0.0195(18) 0.023(2) 0.0002(15) 0.0015(15) -0.0014(13)
C25 0.0203(19) 0.0211(19) 0.021(2) 0.0002(15) 0.0043(16) -0.0024(14)
F1 0.0438(19) 0.111(3) 0.064(2) 0.018(2) 0.0249(18) -0.0138(19)
C6 0.0210(19) 0.0221(19) 0.018(2) -0.0014(15) 0.0010(16) 0.0014(14)
C22 0.021(2) 0.027(2) 0.029(2) -0.0043(18) 0.0095(17) -0.0016(15)
C24 0.0210(18) 0.0172(18) 0.019(2) -0.0025(15) 0.0069(15) -0.0003(14)
C9 0.021(2) 0.034(2) 0.028(2) -0.0012(18) 0.0101(17) 0.0054(16)
C19 0.0208(19) 0.027(2) 0.021(2) 0.0015(16) 0.0053(16) 0.0003(15)
C12 0.0166(18) 0.030(2) 0.018(2) -0.0019(16) 0.0032(15) 0.0012(15)
C4 0.029(2) 0.038(3) 0.034(3) -0.013(2) 0.005(2) 0.0069(18)
C28 0.0205(19) 0.024(2) 0.039(3) -0.0047(18) 0.0122(18) -0.0042(15)
C11 0.0152(18) 0.026(2) 0.031(2) 0.0003(17) 0.0031(16) 0.0024(14)
C26 0.031(2) 0.022(2) 0.019(2) 0.0029(16) 0.0048(17) 0.0006(16)
C10 0.0173(18) 0.027(2) 0.035(3) 0.0041(18) 0.0074(17) 0.0009(15)
C29 0.0199(19) 0.0218(19) 0.032(2) 0.0004(17) 0.0054(17) 0.0013(15)
C27 0.033(2) 0.0208(19) 0.027(2) -0.0028(17) 0.0145(18) -0.0055(16)
C23 0.0167(18) 0.026(2) 0.023(2) 0.0046(16) 0.0025(16) 0.0004(14)
C20 0.025(2) 0.027(2) 0.035(3) 0.0109(18) 0.0026(19) 0.0057(16)
C17 0.0204(19) 0.032(2) 0.025(2) -0.0007(18) 0.0058(17) 0.0000(16)
C7 0.023(2) 0.023(2) 0.035(3) 0.0067(18) 0.0080(18) 0.0080(15)
C13 0.023(2) 0.032(2) 0.029(3) -0.0067(18) 0.0067(18) -0.0025(16)
C3 0.031(2) 0.020(2) 0.037(3) -0.0039(18) 0.0020(19) 0.0055(16)
C2 0.030(2) 0.021(2) 0.027(2) 0.0006(17) -0.0001(18) 0.0006(16)
C5 0.032(2) 0.035(2) 0.021(2) -0.0029(18) 0.0042(18) 0.0036(18)
C8 0.022(2) 0.024(2) 0.037(3) -0.0090(18) 0.0064(18) 0.0017(15)
C16 0.024(2) 0.052(3) 0.021(2) 0.004(2) 0.0092(18) 0.0035(19)
C14 0.030(2) 0.048(3) 0.039(3) -0.023(2) 0.008(2) -0.006(2)
C1 0.0217(19) 0.0170(18) 0.021(2) -0.0012(15) -0.0006(16) -0.0018(14)
C15 0.024(2) 0.070(4) 0.022(3) -0.011(2) 0.0099(19) 0.001(2)
C21 0.022(2) 0.024(2) 0.045(3) -0.0004(19) 0.0096(19) 0.0046(16)

loop_
_atom_type_symbol
_atom_type_description
_atom_type_scat_dispersion_real
_atom_type_scat_dispersion_imag
_atom_type_scat_source
C C 0.0033 0.0016 'International Tables Vol C Tables 4.2.6.8 and 6.1.1.4'
H H 0.0000 0.0000 'International Tables Vol C Tables 4.2.6.8 and 6.1.1.4'
N N 0.0061 0.0033 'International Tables Vol C Tables 4.2.6.8 and 6.1.1.4'
F F 0.0171 0.0103 'International Tables Vol C Tables 4.2.6.8 and 6.1.1.4'
P P 0.1023 0.0942 'International Tables Vol C Tables 4.2.6.8 and 6.1.1.4'
S S 0.1246 0.1234 'International Tables Vol C Tables 4.2.6.8 and 6.1.1.4'
Ru Ru -1.2594 0.8363 'International Tables Vol C Tables 4.2.6.8 and 6.1.1.4'

loop_
_geom_angle_atom_site_label_1
_geom_angle_atom_site_label_2
_geom_angle_atom_site_label_3
_geom_angle
N1 Ru1 C10 100.30(15)
N1 Ru1 C11 120.50(14)
C10 Ru1 C11 37.60(16)
N1 Ru1 C9 112.97(16)
C10 Ru1 C9 37.13(15)
C11 Ru1 C9 62.62(16)
N1 Ru1 C8 148.90(17)
C10 Ru1 C8 61.95(16)
C11 Ru1 C8 62.02(15)
C9 Ru1 C8 37.45(16)
N1 Ru1 C7 157.78(14)
C10 Ru1 C7 62.31(16)
C11 Ru1 C7 37.31(15)
C9 Ru1 C7 62.44(17)
C8 Ru1 C7 36.88(16)
N1 Ru1 S1 81.30(11)
C10 Ru1 S1 135.32(12)
C11 Ru1 S1 103.45(12)
C9 Ru1 S1 163.45(11)
C8 Ru1 S1 129.59(13)
C7 Ru1 S1 101.15(13)
N1 Ru1 P1 91.11(9)
C10 Ru1 P1 131.39(12)
C11 Ru1 P1 145.93(11)
C9 Ru1 P1 95.02(11)
C8 Ru1 P1 84.47(11)
C7 Ru1 P1 110.68(11)
S1 Ru1 P1 92.94(4)
C24 P1 C12 104.49(19)
C24 P1 C18 101.71(18)
C12 P1 C18 106.81(18)
C24 P1 Ru1 116.92(13)
C12 P1 Ru1 112.10(13)
C18 P1 Ru1 113.69(12)
F6 P2 F1 90.6(3)
F6 P2 F5 91.79(19)
F1 P2 F5 92.0(2)
F6 P2 F3 179.0(2)
F1 P2 F3 89.1(2)
F5 P2 F3 89.22(17)
F6 P2 F2 88.79(19)
F1 P2 F2 90.1(2)
F5 P2 F2 177.8(2)
F3 P2 F2 90.21(17)
F6 P2 F4 91.5(3)
F1 P2 F4 177.4(2)
F5 P2 F4 89.37(19)
F3 P2 F4 88.8(2)
F2 P2 F4 88.46(17)
C6 S1 Ru1 102.21(15)
C1 N1 Ru1 123.6(3)
C23 C18 C19 119.0(4)
C23 C18 P1 117.1(3)
C19 C18 P1 123.9(3)
C26 C25 C24 120.1(4)
C5 C6 C1 120.0(4)
C5 C6 S1 125.0(3)
C1 C6 S1 115.0(3)
C23 C22 C21 120.2(4)
C25 C24 C29 119.1(4)
C25 C24 P1 121.4(3)
C29 C24 P1 119.4(3)
C10 C9 C8 106.9(4)
C10 C9 Ru1 70.6(3)
C8 C9 Ru1 71.4(3)
C20 C19 C18 119.9(4)
C13 C12 C17 118.9(4)
C13 C12 P1 121.4(3)
C17 C12 P1 119.7(3)
C5 C4 C3 121.2(4)
C29 C28 C27 120.3(4)
C10 C11 C7 107.8(4)
C10 C11 Ru1 71.0(2)
C7 C11 Ru1 72.6(2)
C27 C26 C25 120.4(4)
C9 C10 C11 108.9(4)
C9 C10 Ru1 72.3(2)
C11 C10 Ru1 71.4(2)
C28 C29 C24 120.1(4)
C26 C27 C28 120.0(4)
C22 C23 C18 120.5(4)
C21 C20 C19 120.8(4)
C16 C17 C12 120.4(4)
C8 C7 C11 107.3(4)
C8 C7 Ru1 71.1(2)
C11 C7 Ru1 70.1(2)
C14 C13 C12 120.1(5)
C2 C3 C4 121.4(4)
C3 C2 C1 119.5(4)
C4 C5 C6 119.1(4)
C7 C8 C9 109.0(4)
C7 C8 Ru1 72.1(2)
C9 C8 Ru1 71.1(2)
C17 C16 C15 120.4(5)
C15 C14 C13 120.5(5)
N1 C1 C2 124.2(4)
N1 C1 C6 117.0(3)
C2 C1 C6 118.8(4)
C16 C15 C14 119.7(4)
C20 C21 C22 119.5(4)

loop_
_geom_bond_atom_site_label_1
_geom_bond_atom_site_label_2
_geom_bond_distance
Ru1 N1 1.970(3)
Ru1 C10 2.197(4)
Ru1 C11 2.203(4)
Ru1 C9 2.220(4)
Ru1 C8 2.223(4)
Ru1 C7 2.236(4)
Ru1 S1 2.2620(13)
Ru1 P1 2.3332(14)
P1 C24 1.809(4)
P1 C12 1.821(4)
P1 C18 1.821(4)
P2 F6 1.566(3)
P2 F1 1.571(4)
P2 F5 1.582(3)
P2 F3 1.586(3)
P2 F2 1.587(3)
P2 F4 1.594(4)
S1 C6 1.691(4)
N1 C1 1.329(5)
C18 C23 1.381(6)
C18 C19 1.396(5)
C25 C26 1.385(5)
C25 C24 1.388(5)
C6 C5 1.408(6)
C6 C1 1.426(6)
C22 C23 1.381(6)
C22 C21 1.382(6)
C24 C29 1.398(5)
C9 C10 1.406(6)
C9 C8 1.426(6)
C19 C20 1.375(6)
C12 C13 1.383(6)
C12 C17 1.394(6)
C4 C5 1.363(6)
C4 C3 1.406(7)
C28 C29 1.376(6)
C28 C27 1.382(6)
C11 C10 1.418(6)
C11 C7 1.420(6)
C26 C27 1.372(6)
C20 C21 1.373(7)
C17 C16 1.373(6)
C7 C8 1.410(6)
C13 C14 1.383(7)
C3 C2 1.351(6)
C2 C1 1.422(5)
C16 C15 1.374(7)
C14 C15 1.376(7)
